data_4341271
loop_
_publ_author_name
'Schnaars, David D.'
'Wilson, Richard E.'

_publ_section_title
;
 Lattice Solvent and Crystal Phase Effects on the Vibrational Spectra of
 UO2Cl4(2-).
;
_journal_issue 20
_journal_name_full 'Inorganic chemistry'
_journal_page_first 11036
_journal_page_last 11045
_journal_paper_doi 10.1021/ic501553m
_journal_volume 53
_journal_year 2014
_chemical_formula_sum 'C52 H46 Cl4 N2 O2 P2 U'
_chemical_formula_weight 1172.68
_chemical_name_systematic
; 
 ? 
;
_space_group_IT_number 2
_symmetry_cell_setting triclinic
_symmetry_space_group_name_Hall '-P 1'
_symmetry_space_group_name_H-M 'P -1'
_atom_sites_solution_hydrogens difmap
_atom_sites_solution_primary direct
_atom_sites_solution_secondary difmap
_audit_creation_method SHELXL-97
_cell_angle_alpha 65.3610(10)
_cell_angle_beta 84.7350(10)
_cell_angle_gamma 75.4030(10)
_cell_formula_units_Z 1
_cell_length_a 10.1875(7)
_cell_length_b 10.9670(7)
_cell_length_c 12.5027(8)
_cell_measurement_reflns_used 8403
_cell_measurement_temperature 100(2)
_cell_measurement_theta_max 32.03
_cell_measurement_theta_min 4.11
_cell_volume 1228.57(14)
_computing_structure_refinement 'SHELXL-97 (Sheldrick, 2008)'
_computing_structure_solution 'SHELXS-97 (Sheldrick, 2008)'
_diffrn_ambient_temperature 100(2)
_diffrn_measured_fraction_theta_full 0.982
_diffrn_measured_fraction_theta_max 0.982
_diffrn_measurement_device_type 'BRUKER APEX II'
_diffrn_measurement_method '0.5 deg w/ exposures'
_diffrn_radiation_monochromator graphite
_diffrn_radiation_source 'fine-focus sealed tube'
_diffrn_radiation_type MoK\a
_diffrn_radiation_wavelength 0.71073
_diffrn_reflns_av_R_equivalents 0.0326
_diffrn_reflns_av_sigmaI/netI 0.0454
_diffrn_reflns_limit_h_max 15
_diffrn_reflns_limit_h_min -15
_diffrn_reflns_limit_k_max 16
_diffrn_reflns_limit_k_min -16
_diffrn_reflns_limit_l_max 18
_diffrn_reflns_limit_l_min -18
_diffrn_reflns_number 20344
_diffrn_reflns_theta_full 32.03
_diffrn_reflns_theta_max 32.03
_diffrn_reflns_theta_min 4.11
_exptl_absorpt_coefficient_mu 3.627
_exptl_absorpt_correction_T_max 0.7432
_exptl_absorpt_correction_T_min 0.5743
_exptl_absorpt_correction_type multi-scan
_exptl_absorpt_process_details SADABS
_exptl_crystal_colour Yellow-Green
_exptl_crystal_density_diffrn 1.585
_exptl_crystal_density_method 'not measured'
_exptl_crystal_description Block
_exptl_crystal_F_000 578
_exptl_crystal_size_max 0.17
_exptl_crystal_size_mid 0.09
_exptl_crystal_size_min 0.09
_refine_diff_density_max 0.860
_refine_diff_density_min -0.522
_refine_diff_density_rms 0.114
_refine_ls_extinction_method none
_refine_ls_goodness_of_fit_ref 1.040
_refine_ls_hydrogen_treatment refall
_refine_ls_matrix_type full
_refine_ls_number_parameters 378
_refine_ls_number_reflns 8403
_refine_ls_number_restraints 0
_refine_ls_restrained_S_all 1.040
_refine_ls_R_factor_all 0.0295
_refine_ls_R_factor_gt 0.0276
_refine_ls_shift/su_max 0.000
_refine_ls_shift/su_mean 0.000
_refine_ls_structure_factor_coef Fsqd
_refine_ls_weighting_details 'calc w=1/[\s^2^(Fo^2^)+(0.0222P)^2^+0.0000P] where P=(Fo^2^+2Fc^2^)/3'
_refine_ls_weighting_scheme calc
_refine_ls_wR_factor_gt 0.0524
_refine_ls_wR_factor_ref 0.0531
_reflns_number_gt 8139
_reflns_number_total 8403
_reflns_threshold_expression >2sigma(I)
_cod_data_source_file ic501553m_si_002.cif
_cod_data_source_block 4
_cod_depositor_comments 'Adding full bibliography for 4341268--4341273.cif.'
_cod_original_cell_volume 1228.58(14)
_cod_original_sg_symbol_H-M P-1
_cod_database_code 4341271

loop_
_symmetry_equiv_pos_as_xyz
'x, y, z'
'-x, -y, -z'

loop_
_atom_site_label
_atom_site_type_symbol
_atom_site_fract_x
_atom_site_fract_y
_atom_site_fract_z
_atom_site_U_iso_or_equiv
_atom_site_adp_type
_atom_site_occupancy
_atom_site_symmetry_multiplicity
_atom_site_calc_flag
_atom_site_refinement_flags
U1 U 0.0000 0.5000 0.5000 0.01253(3) Uani 1 2 d S
P1 P 0.22532(5) 0.01657(5) 0.15424(4) 0.01273(10) Uani 1 1 d .
Cl2 Cl 0.20412(5) 0.61319(5) 0.49802(5) 0.01882(10) Uani 1 1 d .
Cl1 Cl 0.14360(5) 0.38155(5) 0.36406(4) 0.01741(9) Uani 1 1 d .
O1 O 0.07077(14) 0.35290(14) 0.62735(12) 0.0169(3) Uani 1 1 d .
N1 N 0.5214(2) 0.3080(3) 0.2322(2) 0.0405(6) Uani 1 1 d .
C10 C 0.2475(2) -0.2898(2) -0.0102(2) 0.0239(5) Uani 1 1 d .
C8 C 0.2209(2) -0.2371(2) 0.16004(19) 0.0179(4) Uani 1 1 d .
C24 C 0.3694(2) -0.0462(2) 0.35526(19) 0.0204(4) Uani 1 1 d .
C14 C 0.1333(2) 0.2583(2) -0.03950(18) 0.0179(4) Uani 1 1 d .
C5 C -0.0637(2) 0.1927(2) 0.32397(19) 0.0191(4) Uani 1 1 d .
C15 C 0.1405(2) 0.3867(2) -0.12543(19) 0.0199(4) Uani 1 1 d .
C18 C 0.3514(2) 0.2337(2) 0.04007(18) 0.0170(4) Uani 1 1 d .
C16 C 0.2532(2) 0.4380(2) -0.1284(2) 0.0212(4) Uani 1 1 d .
C19 C 0.3717(2) -0.0608(2) 0.24971(17) 0.0143(4) Uani 1 1 d .
C11 C 0.2508(2) -0.1548(3) -0.0817(2) 0.0245(5) Uani 1 1 d .
C12 C 0.2371(2) -0.0586(2) -0.03387(19) 0.0192(4) Uani 1 1 d .
C23 C 0.4820(2) -0.1118(3) 0.4300(2) 0.0255(5) Uani 1 1 d .
C21 C 0.5999(2) -0.2000(2) 0.2932(2) 0.0235(5) Uani 1 1 d .
C22 C 0.5961(2) -0.1881(2) 0.3992(2) 0.0241(5) Uani 1 1 d .
C3 C -0.0986(2) -0.0325(2) 0.3714(2) 0.0219(4) Uani 1 1 d .
C2 C 0.0067(2) -0.0557(2) 0.29850(19) 0.0194(4) Uani 1 1 d .
C17 C 0.3574(2) 0.3629(2) -0.0463(2) 0.0211(4) Uani 1 1 d .
C4 C -0.1340(2) 0.0916(2) 0.38319(19) 0.0204(4) Uani 1 1 d .
C9 C 0.2317(2) -0.3312(2) 0.1104(2) 0.0206(4) Uani 1 1 d .
C1 C 0.0775(2) 0.0460(2) 0.23777(17) 0.0142(4) Uani 1 1 d .
C7 C 0.2225(2) -0.0997(2) 0.08727(17) 0.0148(4) Uani 1 1 d .
C26 C 0.4796(3) 0.4646(3) 0.3459(2) 0.0252(5) Uani 1 1 d .
C20 C 0.4881(2) -0.1372(2) 0.2186(2) 0.0199(4) Uani 1 1 d .
C13 C 0.2396(2) 0.1813(2) 0.04263(17) 0.0144(4) Uani 1 1 d .
C6 C 0.0423(2) 0.1704(2) 0.25123(19) 0.0168(4) Uani 1 1 d .
C25 C 0.5021(2) 0.3765(3) 0.2825(2) 0.0258(5) Uani 1 1 d .
H3 H -0.144(3) -0.103(3) 0.413(2) 0.021(6) Uiso 1 1 d .
H2 H 0.025(2) -0.137(3) 0.291(2) 0.020(6) Uiso 1 1 d .
H5 H -0.085(3) 0.272(3) 0.333(2) 0.021(6) Uiso 1 1 d .
H6 H 0.083(3) 0.240(3) 0.210(2) 0.020(6) Uiso 1 1 d .
H12 H 0.242(2) 0.032(3) -0.081(2) 0.019(6) Uiso 1 1 d .
H11 H 0.263(3) -0.125(3) -0.158(2) 0.027(7) Uiso 1 1 d .
H9 H 0.234(3) -0.420(3) 0.159(2) 0.035(8) Uiso 1 1 d .
H8 H 0.210(2) -0.266(2) 0.243(2) 0.016(6) Uiso 1 1 d .
H10 H 0.256(3) -0.356(3) -0.035(2) 0.030(7) Uiso 1 1 d .
H15 H 0.068(3) 0.438(3) -0.181(2) 0.019(6) Uiso 1 1 d .
H14 H 0.058(3) 0.222(3) -0.037(2) 0.027(7) Uiso 1 1 d .
H18 H 0.420(2) 0.183(2) 0.098(2) 0.015(6) Uiso 1 1 d .
H17 H 0.428(3) 0.399(3) -0.047(2) 0.024(7) Uiso 1 1 d .
H20 H 0.489(3) -0.149(3) 0.153(3) 0.032(7) Uiso 1 1 d .
H21 H 0.675(3) -0.251(3) 0.274(3) 0.040(8) Uiso 1 1 d .
H23 H 0.482(3) -0.099(3) 0.494(2) 0.029(7) Uiso 1 1 d .
H24 H 0.292(3) 0.004(2) 0.378(2) 0.018(6) Uiso 1 1 d .
H16 H 0.256(3) 0.524(3) -0.188(2) 0.031(7) Uiso 1 1 d .
H22 H 0.673(3) -0.231(3) 0.447(2) 0.023(7) Uiso 1 1 d .
H4 H -0.208(3) 0.114(3) 0.431(2) 0.027(7) Uiso 1 1 d .
H26A H 0.483(3) 0.558(3) 0.295(3) 0.044(9) Uiso 1 1 d .
H26B H 0.549(3) 0.438(3) 0.397(3) 0.044(9) Uiso 1 1 d .
H26C H 0.396(3) 0.469(3) 0.379(2) 0.032(7) Uiso 1 1 d .

loop_
_atom_site_aniso_label
_atom_site_aniso_U_11
_atom_site_aniso_U_22
_atom_site_aniso_U_33
_atom_site_aniso_U_23
_atom_site_aniso_U_13
_atom_site_aniso_U_12
U1 0.01130(5) 0.01313(5) 0.01265(5) -0.00487(4) -0.00135(3) -0.00219(4)
P1 0.0127(2) 0.0129(2) 0.0120(2) -0.00507(19) 0.00003(18) -0.00198(18)
Cl2 0.0149(2) 0.0238(3) 0.0227(2) -0.0132(2) 0.00147(18) -0.00687(19)
Cl1 0.0156(2) 0.0205(2) 0.0180(2) -0.01022(19) 0.00086(17) -0.00331(18)
O1 0.0175(7) 0.0150(7) 0.0157(7) -0.0045(6) -0.0021(5) -0.0020(6)
N1 0.0375(13) 0.0458(15) 0.0427(14) -0.0253(12) 0.0097(11) -0.0079(11)
C10 0.0230(11) 0.0239(11) 0.0287(12) -0.0171(10) -0.0052(9) 0.0010(9)
C8 0.0184(10) 0.0169(10) 0.0160(10) -0.0060(8) 0.0010(8) -0.0015(8)
C24 0.0198(10) 0.0229(11) 0.0150(10) -0.0063(8) -0.0009(8) -0.0014(9)
C14 0.0161(10) 0.0182(10) 0.0168(10) -0.0057(8) -0.0025(8) -0.0012(8)
C5 0.0195(10) 0.0205(10) 0.0188(10) -0.0118(9) 0.0013(8) -0.0009(8)
C15 0.0216(11) 0.0194(10) 0.0154(10) -0.0063(8) -0.0030(8) 0.0006(8)
C18 0.0162(9) 0.0172(10) 0.0171(10) -0.0063(8) -0.0015(8) -0.0037(8)
C16 0.0274(11) 0.0146(10) 0.0176(10) -0.0035(8) 0.0025(8) -0.0042(9)
C19 0.0136(9) 0.0139(9) 0.0128(9) -0.0025(7) -0.0009(7) -0.0036(7)
C11 0.0285(12) 0.0263(12) 0.0183(11) -0.0131(10) -0.0034(9) 0.0027(9)
C12 0.0217(10) 0.0184(10) 0.0159(10) -0.0067(8) -0.0005(8) -0.0025(8)
C23 0.0294(12) 0.0295(13) 0.0172(11) -0.0075(10) -0.0061(9) -0.0075(10)
C21 0.0149(10) 0.0210(11) 0.0300(12) -0.0082(9) -0.0011(9) 0.0004(8)
C22 0.0207(11) 0.0218(11) 0.0239(11) -0.0016(9) -0.0065(9) -0.0061(9)
C3 0.0179(10) 0.0211(11) 0.0220(11) -0.0044(9) 0.0041(8) -0.0061(9)
C2 0.0175(10) 0.0169(10) 0.0220(11) -0.0072(9) 0.0015(8) -0.0030(8)
C17 0.0205(11) 0.0192(10) 0.0235(11) -0.0076(9) 0.0028(8) -0.0073(9)
C4 0.0167(10) 0.0253(11) 0.0157(10) -0.0075(9) 0.0026(8) -0.0016(8)
C9 0.0193(10) 0.0170(10) 0.0272(11) -0.0108(9) -0.0006(8) -0.0037(8)
C1 0.0137(9) 0.0155(9) 0.0120(9) -0.0048(7) -0.0009(7) -0.0018(7)
C7 0.0150(9) 0.0158(9) 0.0148(9) -0.0077(8) 0.0002(7) -0.0030(7)
C26 0.0196(11) 0.0279(13) 0.0275(12) -0.0112(10) 0.0016(9) -0.0052(9)
C20 0.0167(10) 0.0231(11) 0.0202(10) -0.0105(9) -0.0002(8) -0.0024(8)
C13 0.0157(9) 0.0136(9) 0.0123(9) -0.0052(7) 0.0005(7) -0.0013(7)
C6 0.0165(10) 0.0178(10) 0.0189(10) -0.0094(8) 0.0017(8) -0.0056(8)
C25 0.0191(11) 0.0281(12) 0.0266(12) -0.0090(10) 0.0040(9) -0.0046(9)

loop_
_atom_type_symbol
_atom_type_description
_atom_type_scat_dispersion_real
_atom_type_scat_dispersion_imag
_atom_type_scat_source
C C 0.0033 0.0016 'International Tables Vol C Tables 4.2.6.8 and 6.1.1.4'
H H 0.0000 0.0000 'International Tables Vol C Tables 4.2.6.8 and 6.1.1.4'
N N 0.0061 0.0033 'International Tables Vol C Tables 4.2.6.8 and 6.1.1.4'
O O 0.0106 0.0060 'International Tables Vol C Tables 4.2.6.8 and 6.1.1.4'
P P 0.1023 0.0942 'International Tables Vol C Tables 4.2.6.8 and 6.1.1.4'
Cl Cl 0.1484 0.1585 'International Tables Vol C Tables 4.2.6.8 and 6.1.1.4'
U U -9.6767 9.6646 'International Tables Vol C Tables 4.2.6.8 and 6.1.1.4'

loop_
_geom_angle_atom_site_label_1
_geom_angle_atom_site_label_2
_geom_angle_atom_site_label_3
_geom_angle
_geom_angle_site_symmetry_1
_geom_angle_site_symmetry_3
O1 U1 O1 180.000(1) . 2_566
O1 U1 Cl2 89.76(5) . 2_566
O1 U1 Cl2 90.24(5) 2_566 2_566
O1 U1 Cl2 90.24(5) . .
O1 U1 Cl2 89.76(5) 2_566 .
Cl2 U1 Cl2 180.0 2_566 .
O1 U1 Cl1 90.06(5) . .
O1 U1 Cl1 89.94(5) 2_566 .
Cl2 U1 Cl1 90.442(15) 2_566 .
Cl2 U1 Cl1 89.559(16) . .
O1 U1 Cl1 89.94(5) . 2_566
O1 U1 Cl1 90.06(5) 2_566 2_566
Cl2 U1 Cl1 89.559(15) 2_566 2_566
Cl2 U1 Cl1 90.440(15) . 2_566
Cl1 U1 Cl1 180.0 . 2_566
C1 P1 C19 109.30(9) . .
C1 P1 C13 107.41(9) . .
C19 P1 C13 110.28(9) . .
C1 P1 C7 114.08(9) . .
C19 P1 C7 105.97(9) . .
C13 P1 C7 109.80(9) . .
C11 C10 C9 120.5(2) . .
C11 C10 H10 124.5(18) . .
C9 C10 H10 115.0(18) . .
C9 C8 C7 119.5(2) . .
C9 C8 H8 119.6(14) . .
C7 C8 H8 120.9(14) . .
C23 C24 C19 119.3(2) . .
C23 C24 H24 119.7(15) . .
C19 C24 H24 121.0(15) . .
C15 C14 C13 119.7(2) . .
C15 C14 H14 120.4(16) . .
C13 C14 H14 119.8(16) . .
C4 C5 C6 119.9(2) . .
C4 C5 H5 120.4(16) . .
C6 C5 H5 119.7(16) . .
C14 C15 C16 119.4(2) . .
C14 C15 H15 119.1(15) . .
C16 C15 H15 121.4(15) . .
C17 C18 C13 119.2(2) . .
C17 C18 H18 121.3(14) . .
C13 C18 H18 119.5(14) . .
C17 C16 C15 120.9(2) . .
C17 C16 H16 121.7(17) . .
C15 C16 H16 117.5(17) . .
C24 C19 C20 119.81(19) . .
C24 C19 P1 120.33(16) . .
C20 C19 P1 119.85(16) . .
C10 C11 C12 120.3(2) . .
C10 C11 H11 123.1(18) . .
C12 C11 H11 116.5(18) . .
C11 C12 C7 119.5(2) . .
C11 C12 H12 120.7(15) . .
C7 C12 H12 119.7(15) . .
C22 C23 C24 120.6(2) . .
C22 C23 H23 120.3(18) . .
C24 C23 H23 119.0(18) . .
C20 C21 C22 120.0(2) . .
C20 C21 H21 120.4(19) . .
C22 C21 H21 119.5(19) . .
C23 C22 C21 120.2(2) . .
C23 C22 H22 121.8(16) . .
C21 C22 H22 117.9(16) . .
C4 C3 C2 120.2(2) . .
C4 C3 H3 120.8(15) . .
C2 C3 H3 119.0(15) . .
C3 C2 C1 119.8(2) . .
C3 C2 H2 117.7(16) . .
C1 C2 H2 122.4(16) . .
C16 C17 C18 120.1(2) . .
C16 C17 H17 119.9(16) . .
C18 C17 H17 120.0(16) . .
C5 C4 C3 120.4(2) . .
C5 C4 H4 116.3(15) . .
C3 C4 H4 123.3(16) . .
C10 C9 C8 120.0(2) . .
C10 C9 H9 121.4(18) . .
C8 C9 H9 118.4(18) . .
C2 C1 C6 119.70(19) . .
C2 C1 P1 122.15(16) . .
C6 C1 P1 117.81(15) . .
C12 C7 C8 120.15(19) . .
C12 C7 P1 120.62(16) . .
C8 C7 P1 118.84(15) . .
C25 C26 H26A 112.2(18) . .
C25 C26 H26B 110(2) . .
H26A C26 H26B 103(3) . .
C25 C26 H26C 110.8(18) . .
H26A C26 H26C 106(2) . .
H26B C26 H26C 115(3) . .
C21 C20 C19 120.1(2) . .
C21 C20 H20 120.0(18) . .
C19 C20 H20 119.9(18) . .
C18 C13 C14 120.56(19) . .
C18 C13 P1 120.93(15) . .
C14 C13 P1 118.47(16) . .
C5 C6 C1 120.0(2) . .
C5 C6 H6 118.0(16) . .
C1 C6 H6 121.9(16) . .
N1 C25 C26 179.0(3) . .

loop_
_geom_bond_atom_site_label_1
_geom_bond_atom_site_label_2
_geom_bond_distance
_geom_bond_site_symmetry_2
U1 O1 1.7721(14) .
U1 O1 1.7721(14) 2_566
U1 Cl2 2.6706(5) 2_566
U1 Cl2 2.6706(5) .
U1 Cl1 2.6726(5) .
U1 Cl1 2.6726(5) 2_566
P1 C1 1.792(2) .
P1 C19 1.793(2) .
P1 C13 1.796(2) .
P1 C7 1.800(2) .
N1 C25 1.138(3) .
C10 C11 1.381(3) .
C10 C9 1.388(3) .
C10 H10 0.89(3) .
C8 C9 1.388(3) .
C8 C7 1.402(3) .
C8 H8 0.95(2) .
C24 C23 1.387(3) .
C24 C19 1.392(3) .
C24 H24 0.93(2) .
C14 C15 1.386(3) .
C14 C13 1.400(3) .
C14 H14 0.95(3) .
C5 C4 1.381(3) .
C5 C6 1.388(3) .
C5 H5 0.89(3) .
C15 C16 1.391(3) .
C15 H15 0.95(2) .
C18 C17 1.390(3) .
C18 C13 1.391(3) .
C18 H18 0.94(2) .
C16 C17 1.383(3) .
C16 H16 0.93(3) .
C19 C20 1.395(3) .
C11 C12 1.389(3) .
C11 H11 0.88(3) .
C12 C7 1.394(3) .
C12 H12 0.93(2) .
C23 C22 1.377(3) .
C23 H23 0.87(3) .
C21 C20 1.380(3) .
C21 C22 1.381(3) .
C21 H21 0.90(3) .
C22 H22 0.92(3) .
C3 C4 1.384(3) .
C3 C2 1.386(3) .
C3 H3 0.94(3) .
C2 C1 1.392(3) .
C2 H2 0.91(2) .
C17 H17 0.90(3) .
C4 H4 0.97(3) .
C9 H9 0.90(3) .
C1 C6 1.397(3) .
C26 C25 1.452(4) .
C26 H26A 0.96(3) .
C26 H26B 0.90(3) .
C26 H26C 0.91(3) .
C20 H20 0.88(3) .
C6 H6 0.90(2) .
